data_7225396
loop_
_publ_author_name
'Song, Yuming'
'Li, Ke'
'Shu, Tao'
'Xie, Yamei'
'Zhang, Yixin'
'Qu, Jingping'

_publ_section_title
;
 Prochiral Alkyl-aminomethyl Ketones as Convenient Precursors for
 Efficient Synthesis of Chiral (2,3,5)- Tri-substitued Pyrrolidines via an
 Organo-Catalysed Tandem Reaction
;
_journal_name_full 'RSC Adv.'
_journal_paper_doi 10.1039/C6RA10153D
_journal_year 2016
_chemical_absolute_configuration ad
_chemical_formula_sum 'C19 H22.5 N O4.5 S'
_chemical_formula_weight 368.94
_chemical_name_systematic
; 
 ? 
;
_space_group_IT_number 19
_symmetry_cell_setting orthorhombic
_symmetry_space_group_name_Hall 'P 2ac 2ab'
_symmetry_space_group_name_H-M 'P 21 21 21'
_atom_sites_solution_hydrogens geom
_atom_sites_solution_primary direct
_atom_sites_solution_secondary difmap
_audit_creation_method SHELXL-97
_audit_update_record
;
2016-04-18 deposited with the CCDC.
2016-05-30 downloaded from the CCDC.
;
_cell_angle_alpha 90.00
_cell_angle_beta 90.00
_cell_angle_gamma 90.00
_cell_formula_units_Z 8
_cell_length_a 10.156(3)
_cell_length_b 17.874(5)
_cell_length_c 20.771(6)
_cell_measurement_reflns_used 1843
_cell_measurement_temperature 298(2)
_cell_measurement_theta_max 18.175
_cell_measurement_theta_min 2.268
_cell_volume 3770.5(19)
_computing_cell_refinement 'Bruker SMART'
_computing_data_collection 'Bruker SMART'
_computing_data_reduction 'Bruker SAINT'
_computing_molecular_graphics 'Bruker SHELXTL'
_computing_publication_material 'Bruker SHELXTL'
_computing_structure_refinement 'Bruker SHELXTL'
_computing_structure_solution 'Bruker SHELXTL'
_diffrn_ambient_temperature 298(2)
_diffrn_measured_fraction_theta_full 1.000
_diffrn_measured_fraction_theta_max 1.000
_diffrn_measurement_device_type 'CCD area detector'
_diffrn_measurement_method 'phi and omega scans'
_diffrn_radiation_monochromator graphite
_diffrn_radiation_source 'fine-focus sealed tube'
_diffrn_radiation_type MoK\a
_diffrn_radiation_wavelength 0.71073
_diffrn_reflns_av_R_equivalents 0.0705
_diffrn_reflns_av_sigmaI/netI 0.0821
_diffrn_reflns_limit_h_max 12
_diffrn_reflns_limit_h_min -11
_diffrn_reflns_limit_k_max 21
_diffrn_reflns_limit_k_min -21
_diffrn_reflns_limit_l_max 22
_diffrn_reflns_limit_l_min -24
_diffrn_reflns_number 21290
_diffrn_reflns_theta_full 25.00
_diffrn_reflns_theta_max 25.00
_diffrn_reflns_theta_min 1.96
_exptl_absorpt_coefficient_mu 0.197
_exptl_absorpt_correction_T_max 0.9902
_exptl_absorpt_correction_T_min 0.9450
_exptl_absorpt_correction_type none
_exptl_crystal_colour 'transparent white'
_exptl_crystal_density_diffrn 1.300
_exptl_crystal_density_method 'not measured'
_exptl_crystal_description block
_exptl_crystal_F_000 1564
_exptl_crystal_size_max 0.29
_exptl_crystal_size_mid 0.14
_exptl_crystal_size_min 0.05
_refine_diff_density_max 0.194
_refine_diff_density_min -0.384
_refine_diff_density_rms 0.048
_refine_ls_abs_structure_details 'Flack H D (1983), Acta Cryst. A39, 876-881'
_refine_ls_abs_structure_Flack 0.15(10)
_refine_ls_extinction_method none
_refine_ls_goodness_of_fit_ref 1.006
_refine_ls_hydrogen_treatment 'riding mode'
_refine_ls_matrix_type full
_refine_ls_number_parameters 451
_refine_ls_number_reflns 6643
_refine_ls_number_restraints 0
_refine_ls_restrained_S_all 1.006
_refine_ls_R_factor_all 0.1043
_refine_ls_R_factor_gt 0.0585
_refine_ls_shift/su_max 0.000
_refine_ls_shift/su_mean 0.000
_refine_ls_structure_factor_coef Fsqd
_refine_ls_weighting_details 'calc w=1/[\s^2^(Fo^2^)+(0.0764P)^2^+0.0000P] where P=(Fo^2^+2Fc^2^)/3'
_refine_ls_weighting_scheme calc
_refine_ls_wR_factor_gt 0.1402
_refine_ls_wR_factor_ref 0.1594
_reflns_number_gt 4203
_reflns_number_total 6643
_reflns_threshold_expression >2sigma(I)
_cod_data_source_file c6ra10153d2.cif
_cod_data_source_block 1
_cod_depositor_comments
;
The following automatic conversions were performed:

'_symmetry_cell_setting' value 'Orthorhombic' changed to
'orthorhombic' according to
/usr/data/users/saulius/crontab/automatic-downloads/rss-feeds/RSC/lib/dictionaries/cif_core.dic
dictionary named 'cif_core.dic' version 2.4.2 from 2011-04-26.

Automatic conversion script
Id: cif_fix_values 4268 2015-11-12 08:31:59Z antanas 
;
_cod_original_cell_volume 3770.6(18)
_cod_original_sg_symbol_H-M 'P2(1)2(1)2(1) '
_cod_original_formula_sum 'C19 H22.50 N O4.50 S'
_cod_database_code 7225396

loop_
_symmetry_equiv_pos_as_xyz
'x, y, z'
'-x+1/2, -y, z+1/2'
'-x, y+1/2, -z+1/2'
'x+1/2, -y+1/2, -z'

loop_
_atom_site_label
_atom_site_type_symbol
_atom_site_fract_x
_atom_site_fract_y
_atom_site_fract_z
_atom_site_U_iso_or_equiv
_atom_site_adp_type
_atom_site_occupancy
_atom_site_symmetry_multiplicity
_atom_site_calc_flag
_atom_site_refinement_flags
S1 S 0.09862(13) 0.72768(6) 0.76035(6) 0.0543(3) Uani 1 1 d .
S2 S 0.64643(11) 0.93225(6) 0.72807(5) 0.0518(3) Uani 1 1 d .
O1 O 0.1479(3) 0.78910(18) 0.72368(16) 0.0713(10) Uani 1 1 d .
O2 O 0.1888(3) 0.68040(18) 0.79389(16) 0.0674(10) Uani 1 1 d .
O3 O -0.1293(4) 0.79062(18) 0.59090(16) 0.0704(10) Uani 1 1 d .
O4 O 0.1026(4) 0.55517(18) 0.68077(17) 0.0832(12) Uani 1 1 d .
H4A H 0.1670 0.5415 0.7015 0.125 Uiso 1 1 calc R
O5 O 0.6744(3) 1.00883(17) 0.74332(16) 0.0657(9) Uani 1 1 d .
O6 O 0.7511(3) 0.8801(2) 0.71984(17) 0.0690(10) Uani 1 1 d .
O7 O 0.4103(4) 1.11191(18) 0.66048(18) 0.0767(11) Uani 1 1 d .
O8 O 0.6323(4) 0.8661(2) 0.56776(15) 0.0719(10) Uani 1 1 d .
H8A H 0.7014 0.8440 0.5752 0.108 Uiso 1 1 calc R
O9 O 0.5753(2) 0.96463(10) 0.46141(10) 0.225(4) Uani 1 1 d .
H1 H 0.5762 0.9588 0.4208 0.270 Uiso 1 1 d R
H2 H 0.5948 0.9242 0.4807 0.270 Uiso 1 1 d R
N1 N 0.0188(2) 0.67361(10) 0.71198(10) 0.0483(9) Uani 1 1 d R
N2 N 0.5653(2) 0.93370(10) 0.66052(10) 0.0470(9) Uani 1 1 d R
C1 C 0.0129(2) 0.59190(10) 0.72201(10) 0.0642(14) Uani 1 1 d R
H1B H 0.0297 0.5791 0.7671 0.077 Uiso 1 1 calc R
C2 C -0.1276(5) 0.5737(2) 0.7033(3) 0.0665(14) Uani 1 1 d .
H2B H -0.1863 0.5800 0.7397 0.080 Uiso 1 1 calc R
H2C H -0.1344 0.5226 0.6879 0.080 Uiso 1 1 calc R
C3 C -0.1616(4) 0.6287(2) 0.6501(2) 0.0475(11) Uani 1 1 d .
H3A H -0.1185 0.6117 0.6106 0.057 Uiso 1 1 calc R
C4 C -0.0916(4) 0.7020(2) 0.67237(19) 0.0422(10) Uani 1 1 d .
H4B H -0.1515 0.7317 0.6991 0.051 Uiso 1 1 calc R
C5 C -0.0515(5) 0.7466(2) 0.6132(2) 0.0503(12) Uani 1 1 d .
C6 C 0.0774(5) 0.7315(3) 0.5817(2) 0.0730(15) Uani 1 1 d .
H6B H 0.0878 0.7640 0.5453 0.110 Uiso 1 1 calc R
H6C H 0.0802 0.6803 0.5676 0.110 Uiso 1 1 calc R
H6D H 0.1473 0.7403 0.6119 0.110 Uiso 1 1 calc R
C7 C -0.3069(5) 0.6383(2) 0.6359(2) 0.0477(11) Uani 1 1 d .
C8 C -0.3956(6) 0.6547(2) 0.6839(3) 0.0630(14) Uani 1 1 d .
H8B H -0.3659 0.6619 0.7258 0.076 Uiso 1 1 calc R
C9 C -0.5272(7) 0.6606(3) 0.6706(4) 0.0854(19) Uani 1 1 d .
H9A H -0.5859 0.6722 0.7034 0.102 Uiso 1 1 calc R
C10 C -0.5723(7) 0.6499(4) 0.6107(6) 0.111(3) Uani 1 1 d .
H10A H -0.6621 0.6534 0.6025 0.133 Uiso 1 1 calc R
C11 C -0.4876(7) 0.6340(4) 0.5614(4) 0.105(2) Uani 1 1 d .
H11A H -0.5195 0.6269 0.5199 0.126 Uiso 1 1 calc R
C12 C -0.3533(6) 0.6283(3) 0.5738(3) 0.0691(15) Uani 1 1 d .
H12A H -0.3252 0.5791 0.5597 0.083 Uiso 1 1 calc R
H12B H -0.3089 0.6645 0.5466 0.083 Uiso 1 1 calc R
C13 C -0.0160(5) 0.7641(2) 0.8144(2) 0.0541(13) Uani 1 1 d .
C14 C -0.0256(6) 0.8402(3) 0.8238(3) 0.0702(15) Uani 1 1 d .
H14A H 0.0267 0.8729 0.8002 0.084 Uiso 1 1 calc R
C15 C -0.1148(7) 0.8675(3) 0.8691(3) 0.0812(17) Uani 1 1 d .
H15A H -0.1196 0.9189 0.8759 0.097 Uiso 1 1 calc R
C16 C -0.1952(6) 0.8217(4) 0.9037(3) 0.0744(16) Uani 1 1 d .
C17 C -0.1870(7) 0.7457(3) 0.8934(3) 0.0881(19) Uani 1 1 d .
H17A H -0.2417 0.7136 0.9163 0.106 Uiso 1 1 calc R
C18 C -0.0985(7) 0.7165(3) 0.8495(3) 0.0778(17) Uani 1 1 d .
H18A H -0.0938 0.6651 0.8432 0.093 Uiso 1 1 calc R
C19 C -0.2962(7) 0.8528(4) 0.9505(3) 0.110(3) Uani 1 1 d .
H19A H -0.2913 0.9064 0.9507 0.164 Uiso 1 1 calc R
H19B H -0.2784 0.8340 0.9929 0.164 Uiso 1 1 calc R
H19C H -0.3828 0.8375 0.9374 0.164 Uiso 1 1 calc R
C21 C 0.5514(5) 0.8638(2) 0.6229(2) 0.0524(12) Uani 1 1 d .
H21A H 0.5706 0.8198 0.6493 0.063 Uiso 1 1 calc R
C22 C 0.4082(5) 0.8653(2) 0.6024(2) 0.0590(13) Uani 1 1 d .
H22A H 0.3526 0.8420 0.6347 0.071 Uiso 1 1 calc R
H22B H 0.3962 0.8394 0.5618 0.071 Uiso 1 1 calc R
C23 C 0.3759(4) 0.9490(2) 0.59555(19) 0.0442(10) Uani 1 1 d .
H23A H 0.4177 0.9674 0.5561 0.053 Uiso 1 1 calc R
C24 C 0.4500(4) 0.9833(2) 0.6539(2) 0.0450(11) Uani 1 1 d .
H24A H 0.3950 0.9799 0.6926 0.054 Uiso 1 1 calc R
C25 C 0.4838(5) 1.0644(2) 0.6405(2) 0.0503(11) Uani 1 1 d .
C26 C 0.6011(5) 1.0826(3) 0.6006(3) 0.0704(14) Uani 1 1 d .
H26A H 0.6090 1.1359 0.5965 0.106 Uiso 1 1 calc R
H26B H 0.5913 1.0607 0.5587 0.106 Uiso 1 1 calc R
H26C H 0.6787 1.0629 0.6208 0.106 Uiso 1 1 calc R
C27 C 0.2329(4) 0.9706(2) 0.5936(2) 0.0495(11) Uani 1 1 d .
C28 C 0.1428(5) 0.9429(3) 0.6368(3) 0.0666(14) Uani 1 1 d .
H28A H 0.1699 0.9099 0.6688 0.080 Uiso 1 1 calc R
C29 C 0.0123(6) 0.9640(4) 0.6331(4) 0.088(2) Uani 1 1 d .
H29A H -0.0482 0.9440 0.6619 0.106 Uiso 1 1 calc R
C30 C -0.0294(7) 1.0142(5) 0.5872(4) 0.106(2) Uani 1 1 d .
H30A H -0.1175 1.0280 0.5844 0.127 Uiso 1 1 calc R
C31 C 0.0622(7) 1.0434(5) 0.5457(4) 0.114(3) Uani 1 1 d .
H31A H 0.0361 1.0781 0.5149 0.137 Uiso 1 1 calc R
C32 C 0.1892(6) 1.0224(3) 0.5488(3) 0.0706(15) Uani 1 1 d .
H32A H 0.2493 1.0433 0.5202 0.085 Uiso 1 1 calc R
C33 C 0.5381(5) 0.8981(2) 0.7869(2) 0.0462(11) Uani 1 1 d .
C34 C 0.5266(5) 0.8212(2) 0.7954(2) 0.0586(13) Uani 1 1 d .
H34A H 0.5788 0.7885 0.7718 0.070 Uiso 1 1 calc R
C35 C 0.4382(6) 0.7947(3) 0.8387(2) 0.0639(15) Uani 1 1 d .
H35A H 0.4305 0.7433 0.8441 0.077 Uiso 1 1 calc R
C36 C 0.3593(5) 0.8413(3) 0.8749(2) 0.0589(13) Uani 1 1 d .
C37 C 0.3720(5) 0.9180(3) 0.8660(2) 0.0629(14) Uani 1 1 d .
H37A H 0.3200 0.9506 0.8899 0.076 Uiso 1 1 calc R
C38 C 0.4609(5) 0.9467(2) 0.8218(2) 0.0567(13) Uani 1 1 d .
H38A H 0.4684 0.9981 0.8158 0.068 Uiso 1 1 calc R
C39 C 0.2647(7) 0.8105(4) 0.9245(3) 0.091(2) Uani 1 1 d .
H39A H 0.2176 0.8510 0.9443 0.137 Uiso 1 1 calc R
H39B H 0.3130 0.7836 0.9568 0.137 Uiso 1 1 calc R
H39C H 0.2034 0.7773 0.9040 0.137 Uiso 1 1 calc R

loop_
_atom_site_aniso_label
_atom_site_aniso_U_11
_atom_site_aniso_U_22
_atom_site_aniso_U_33
_atom_site_aniso_U_23
_atom_site_aniso_U_13
_atom_site_aniso_U_12
S1 0.0540(7) 0.0514(6) 0.0575(7) -0.0004(6) -0.0130(6) -0.0018(6)
S2 0.0409(7) 0.0604(7) 0.0540(7) 0.0010(6) -0.0094(6) -0.0008(6)
O1 0.075(2) 0.0656(19) 0.073(2) 0.0077(17) -0.005(2) -0.0220(18)
O2 0.053(2) 0.072(2) 0.077(2) -0.0007(18) -0.0268(19) 0.0094(18)
O3 0.066(2) 0.073(2) 0.072(2) 0.0238(18) 0.000(2) 0.023(2)
O4 0.080(3) 0.071(2) 0.098(3) -0.034(2) -0.041(2) 0.038(2)
O5 0.068(2) 0.0610(19) 0.069(2) -0.0012(16) -0.0121(19) -0.0241(17)
O6 0.0439(19) 0.092(2) 0.071(2) 0.001(2) -0.0097(18) 0.0205(18)
O7 0.082(3) 0.0494(18) 0.098(3) -0.0132(18) 0.006(2) 0.014(2)
O8 0.059(2) 0.097(3) 0.060(2) -0.0104(18) -0.001(2) 0.027(2)
O9 0.333(11) 0.181(6) 0.161(6) -0.016(5) 0.061(7) 0.034(7)
N1 0.051(2) 0.0420(18) 0.052(2) -0.0023(16) -0.0134(19) 0.0040(17)
N2 0.043(2) 0.0474(19) 0.050(2) -0.0023(16) -0.0074(18) 0.0071(18)
C1 0.070(4) 0.044(2) 0.078(4) -0.006(2) -0.025(3) 0.009(2)
C2 0.067(4) 0.043(2) 0.089(3) 0.007(2) -0.023(3) 0.003(3)
C3 0.040(3) 0.045(2) 0.057(3) -0.003(2) -0.008(2) 0.008(2)
C4 0.039(3) 0.044(2) 0.043(2) -0.0037(18) 0.002(2) 0.007(2)
C5 0.046(3) 0.052(3) 0.053(3) -0.002(2) 0.001(2) 0.006(2)
C6 0.059(3) 0.096(4) 0.064(3) 0.004(3) 0.008(3) 0.013(3)
C7 0.046(3) 0.039(2) 0.059(3) -0.003(2) -0.003(3) 0.001(2)
C8 0.059(4) 0.050(3) 0.081(4) -0.004(2) 0.013(3) -0.002(3)
C9 0.054(4) 0.057(3) 0.145(6) 0.002(4) 0.021(4) -0.003(3)
C10 0.047(4) 0.083(5) 0.203(10) 0.007(5) -0.012(6) 0.004(3)
C11 0.076(5) 0.109(5) 0.130(6) 0.019(5) -0.058(5) -0.013(4)
C12 0.066(4) 0.059(3) 0.083(4) 0.007(3) -0.021(3) -0.009(3)
C13 0.061(3) 0.041(2) 0.060(3) -0.002(2) -0.011(3) 0.003(2)
C14 0.086(4) 0.054(3) 0.070(3) 0.002(3) -0.011(3) 0.006(3)
C15 0.101(5) 0.062(3) 0.081(4) -0.013(3) -0.012(4) 0.022(4)
C16 0.073(4) 0.096(4) 0.054(3) -0.014(3) -0.016(3) 0.023(3)
C17 0.109(5) 0.086(4) 0.069(4) -0.005(3) 0.014(4) -0.010(4)
C18 0.104(5) 0.061(3) 0.068(3) -0.013(3) 0.018(4) 0.003(3)
C19 0.093(5) 0.168(7) 0.067(4) -0.039(4) -0.010(4) 0.046(5)
C21 0.055(3) 0.051(3) 0.051(3) -0.006(2) -0.009(2) 0.013(2)
C22 0.055(3) 0.052(3) 0.070(3) -0.013(2) -0.005(3) 0.005(2)
C23 0.041(3) 0.045(2) 0.046(2) 0.0029(19) -0.001(2) 0.001(2)
C24 0.041(3) 0.047(2) 0.047(3) 0.0002(19) 0.000(2) 0.003(2)
C25 0.050(3) 0.046(3) 0.054(3) -0.007(2) -0.007(2) -0.004(2)
C26 0.066(3) 0.063(3) 0.083(4) 0.001(3) 0.016(3) -0.015(3)
C27 0.039(3) 0.051(3) 0.058(3) -0.002(2) -0.008(2) 0.001(2)
C28 0.047(3) 0.068(3) 0.085(4) 0.005(3) 0.017(3) -0.006(3)
C29 0.059(4) 0.087(4) 0.119(5) -0.025(4) 0.031(4) -0.014(3)
C30 0.050(4) 0.136(6) 0.132(7) -0.029(5) -0.009(5) 0.023(4)
C31 0.066(5) 0.163(7) 0.114(6) 0.007(5) -0.021(4) 0.053(5)
C32 0.057(4) 0.077(4) 0.078(4) 0.010(3) -0.005(3) 0.012(3)
C33 0.048(3) 0.052(3) 0.039(2) -0.002(2) -0.013(2) 0.000(2)
C34 0.077(4) 0.044(2) 0.055(3) -0.004(2) -0.005(3) 0.008(3)
C35 0.092(4) 0.042(2) 0.057(3) 0.000(2) -0.011(3) -0.013(3)
C36 0.064(3) 0.059(3) 0.054(3) 0.005(2) -0.008(3) -0.012(3)
C37 0.064(4) 0.072(3) 0.053(3) -0.004(2) 0.000(3) 0.015(3)
C38 0.075(4) 0.042(2) 0.053(3) 0.000(2) -0.002(3) 0.005(2)
C39 0.105(5) 0.112(5) 0.057(3) 0.001(3) 0.006(3) -0.034(4)

loop_
_atom_type_symbol
_atom_type_description
_atom_type_scat_dispersion_real
_atom_type_scat_dispersion_imag
_atom_type_scat_source
C C 0.0033 0.0016 'International Tables Vol C Tables 4.2.6.8 and 6.1.1.4'
H H 0.0000 0.0000 'International Tables Vol C Tables 4.2.6.8 and 6.1.1.4'
N N 0.0061 0.0033 'International Tables Vol C Tables 4.2.6.8 and 6.1.1.4'
O O 0.0106 0.0060 'International Tables Vol C Tables 4.2.6.8 and 6.1.1.4'
S S 0.1246 0.1234 'International Tables Vol C Tables 4.2.6.8 and 6.1.1.4'

loop_
_geom_angle_atom_site_label_1
_geom_angle_atom_site_label_2
_geom_angle_atom_site_label_3
_geom_angle
O1 S1 O2 119.4(2)
O1 S1 N1 107.75(17)
O2 S1 N1 105.76(16)
O1 S1 C13 106.9(2)
O2 S1 C13 109.6(2)
N1 S1 C13 106.82(19)
O6 S2 O5 120.2(2)
O6 S2 N2 106.55(18)
O5 S2 N2 106.00(16)
O6 S2 C33 108.9(2)
O5 S2 C33 107.7(2)
N2 S2 C33 106.76(17)
C1 N1 C4 112.74(17)
C1 N1 S1 121.69(8)
C4 N1 S1 121.4(2)
C24 N2 C21 112.4(3)
C24 N2 S2 119.4(2)
C21 N2 S2 119.4(2)
O4 C1 N1 110.37(17)
O4 C1 C2 110.6(3)
N1 C1 C2 102.37(18)
C1 C2 C3 105.2(4)
C7 C3 C2 115.9(4)
C7 C3 C4 114.0(3)
C2 C3 C4 103.0(3)
N1 C4 C5 115.2(3)
N1 C4 C3 102.8(3)
C5 C4 C3 108.8(3)
O3 C5 C6 121.7(4)
O3 C5 C4 118.5(4)
C6 C5 C4 119.7(4)
C8 C7 C12 118.6(5)
C8 C7 C3 121.4(4)
C12 C7 C3 120.0(4)
C9 C8 C7 120.6(6)
C10 C9 C8 120.7(7)
C9 C10 C11 120.7(7)
C10 C11 C12 119.5(7)
C7 C12 C11 119.8(6)
C14 C13 C18 119.0(5)
C14 C13 S1 120.4(4)
C18 C13 S1 120.6(3)
C13 C14 C15 119.2(5)
C16 C15 C14 122.3(5)
C15 C16 C17 118.3(6)
C15 C16 C19 121.5(6)
C17 C16 C19 120.1(7)
C18 C17 C16 120.9(6)
C17 C18 C13 120.3(5)
O8 C21 N2 110.5(4)
O8 C21 C22 109.3(4)
N2 C21 C22 103.0(3)
C21 C22 C23 104.3(4)
C27 C23 C22 117.2(4)
C27 C23 C24 112.9(3)
C22 C23 C24 102.0(3)
N2 C24 C25 114.3(4)
N2 C24 C23 102.7(3)
C25 C24 C23 110.0(3)
O7 C25 C26 122.3(4)
O7 C25 C24 118.1(4)
C26 C25 C24 119.6(4)
C28 C27 C32 117.7(5)
C28 C27 C23 122.2(4)
C32 C27 C23 120.0(4)
C27 C28 C29 120.3(6)
C30 C29 C28 120.9(6)
C31 C30 C29 118.4(6)
C32 C31 C30 120.9(7)
C31 C32 C27 121.8(6)
C38 C33 C34 120.6(4)
C38 C33 S2 120.3(3)
C34 C33 S2 119.1(4)
C35 C34 C33 119.1(5)
C34 C35 C36 122.4(4)
C35 C36 C37 117.9(5)
C35 C36 C39 121.4(5)
C37 C36 C39 120.6(5)
C38 C37 C36 120.9(5)
C33 C38 C37 119.1(4)

loop_
_geom_bond_atom_site_label_1
_geom_bond_atom_site_label_2
_geom_bond_distance
S1 O1 1.427(3)
S1 O2 1.428(3)
S1 N1 1.612(2)
S1 C13 1.744(5)
S2 O6 1.424(3)
S2 O5 1.433(3)
S2 N2 1.627(2)
S2 C33 1.754(5)
O3 C5 1.207(5)
O4 C1 1.412(4)
O7 C25 1.205(5)
O8 C21 1.410(5)
N1 C1 1.4765
N1 C4 1.481(4)
N2 C24 1.475(5)
N2 C21 1.480(5)
C1 C2 1.514(6)
C2 C3 1.518(6)
C3 C7 1.515(6)
C3 C4 1.560(6)
C4 C5 1.521(6)
C5 C6 1.489(7)
C7 C8 1.376(6)
C7 C12 1.384(6)
C8 C9 1.369(8)
C9 C10 1.339(10)
C10 C11 1.367(10)
C11 C12 1.392(8)
C13 C14 1.377(6)
C13 C18 1.398(7)
C14 C15 1.395(8)
C15 C16 1.362(8)
C16 C17 1.378(7)
C16 C19 1.518(8)
C17 C18 1.383(8)
C21 C22 1.515(7)
C22 C23 1.539(6)
C23 C27 1.502(6)
C23 C24 1.553(6)
C24 C25 1.516(6)
C25 C26 1.487(7)
C27 C28 1.374(7)
C27 C32 1.386(6)
C28 C29 1.380(8)
C29 C30 1.375(9)
C30 C31 1.372(10)
C31 C32 1.345(8)
C33 C38 1.377(6)
C33 C34 1.389(6)
C34 C35 1.356(7)
C35 C36 1.380(7)
C36 C37 1.390(6)
C36 C39 1.513(7)
C37 C38 1.385(7)
